data_4110952
loop_
_publ_author_name
'Jonathan L. Sessler'
'Dong-Gyu Cho'
'Marcin St\;epie\'n'
'Vincent Lynch'
'Jacek Waluk'
'Zin Seok Yoon'
'Dongho Kim'

_publ_section_title
;
 Inverted Sapphyrin: A New Family of Doubly N-Confused Expanded Porphyrins
;
_journal_name_full 'Journal of the American Chemical Society'
_journal_page_first 12640
_journal_page_last 12641
_journal_paper_doi 10.1021/ja064675z
_journal_volume 128
_journal_year 2006
_chemical_formula_sum 'C51.5 H60 Cl N5 O5 S2'
_chemical_formula_weight 928.61
_chemical_name_systematic
; 
 ? 
;
_space_group_IT_number 2
_symmetry_cell_setting triclinic
_symmetry_space_group_name_Hall '-P 1'
_symmetry_space_group_name_H-M 'P -1'
_atom_sites_solution_hydrogens geom
_atom_sites_solution_primary direct
_atom_sites_solution_secondary difmap
_audit_creation_method SHELXL-97
_cell_angle_alpha 62.647(3)
_cell_angle_beta 76.458(3)
_cell_angle_gamma 89.571(3)
_cell_formula_units_Z 2
_cell_length_a 11.6570(7)
_cell_length_b 15.466(1)
_cell_length_c 15.860(1)
_cell_measurement_reflns_used 7570
_cell_measurement_temperature 153(2)
_cell_measurement_theta_max 25
_cell_measurement_theta_min 1
_cell_volume 2452.4(3)
_computing_cell_refinement 'Collect software, Nonius B.V. 1998'
_computing_data_collection 'Collect software, Nonius B.V. 1998'
_computing_data_reduction
;
DENZO and Scalepack (Otwinoski and Minor, 1997)
;
_computing_molecular_graphics 'XP SHELXTL/PC, Siemens Analytical'
_computing_structure_refinement 'XL SHELXTL/PC, Siemens Analytical'
_computing_structure_solution
;

SIR97 - Altomare A., Burla M.C., Camalli M., Cascarano G.L., Giacovazzo C., 
Guagliardi A., Moliterni A.G.G., Polidori G.,Spagna R.
;
_diffrn_ambient_temperature 153(2)
_diffrn_measured_fraction_theta_full 0.977
_diffrn_measured_fraction_theta_max 0.977
_diffrn_measurement_device_type 'Nonius Kappa CCD'
_diffrn_measurement_method \w-scans
_diffrn_radiation_monochromator graphite
_diffrn_radiation_source 'fine-focus sealed tube'
_diffrn_radiation_type MoK\a
_diffrn_radiation_wavelength 0.71073
_diffrn_reflns_av_R_equivalents 0.0583
_diffrn_reflns_av_sigmaI/netI 0.1342
_diffrn_reflns_limit_h_max 13
_diffrn_reflns_limit_h_min -13
_diffrn_reflns_limit_k_max 16
_diffrn_reflns_limit_k_min -18
_diffrn_reflns_limit_l_max 16
_diffrn_reflns_limit_l_min -18
_diffrn_reflns_number 14293
_diffrn_reflns_theta_full 25.00
_diffrn_reflns_theta_max 25.00
_diffrn_reflns_theta_min 2.99
_exptl_absorpt_coefficient_mu 0.215
_exptl_absorpt_correction_type none
_exptl_crystal_colour black
_exptl_crystal_density_diffrn 1.258
_exptl_crystal_description prisms
_exptl_crystal_F_000 986
_exptl_crystal_size_max 0.31
_exptl_crystal_size_mid 0.22
_exptl_crystal_size_min 0.18
_refine_diff_density_max 0.347
_refine_diff_density_min -0.275
_refine_diff_density_rms 0.066
_refine_ls_extinction_method none
_refine_ls_goodness_of_fit_ref 1.152
_refine_ls_hydrogen_treatment constr
_refine_ls_matrix_type full
_refine_ls_number_parameters 616
_refine_ls_number_reflns 8440
_refine_ls_number_restraints 193
_refine_ls_restrained_S_all 1.188
_refine_ls_R_factor_all 0.1720
_refine_ls_R_factor_gt 0.0784
_refine_ls_shift/su_max 0.061
_refine_ls_shift/su_mean 0.003
_refine_ls_structure_factor_coef Fsqd
_refine_ls_weighting_details 'calc w=1/[\s^2^(Fo^2^)+(0.0640P)^2^] where P=(Fo^2^+2Fc^2^)/3'
_refine_ls_weighting_scheme calc
_refine_ls_wR_factor_gt 0.1574
_refine_ls_wR_factor_ref 0.1772
_reflns_number_gt 4147
_reflns_number_total 8440
_reflns_threshold_expression >2sigma(I)
_cod_data_source_file ja064675zsi20060711_030623.cif
_cod_data_source_block dg1
_cod_original_formula_sum 'C51.50 H60 Cl N5 O5 S2'
_cod_database_code 4110952

loop_
_symmetry_equiv_pos_as_xyz
'x, y, z'
'-x, -y, -z'

loop_
_atom_site_label
_atom_site_type_symbol
_atom_site_fract_x
_atom_site_fract_y
_atom_site_fract_z
_atom_site_U_iso_or_equiv
_atom_site_adp_type
_atom_site_occupancy
_atom_site_symmetry_multiplicity
_atom_site_calc_flag
_atom_site_refinement_flags
_atom_site_disorder_assembly
_atom_site_disorder_group
Cl1 Cl 0.22088(10) 0.35115(8) 0.54460(8) 0.0475(4) Uani 1 1 d . . .
S1 S 0.23443(12) 0.43682(9) 0.10011(8) 0.0461(4) Uani 1 1 d . . .
S2 S -0.22081(13) 0.11481(10) 0.63811(10) 0.0631(4) Uani 1 1 d D . .
O1 O 0.0892(3) 0.2671(2) 0.3137(2) 0.0594(9) Uani 1 1 d . . .
O2 O 0.3104(3) 0.5267(2) 0.0376(2) 0.0480(8) Uani 1 1 d . . .
O3 O 0.1332(3) 0.4159(2) 0.0734(2) 0.0539(9) Uani 1 1 d . . .
O4 O -0.2874(3) 0.0962(2) 0.7333(2) 0.0678(10) Uani 1 1 d . A .
O5 O -0.2726(3) 0.0878(3) 0.5800(3) 0.0813(11) Uani 1 1 d . A .
C1 C 0.0508(4) 0.4012(3) 0.3546(3) 0.0377(11) Uani 1 1 d . . .
C2 C 0.0736(4) 0.3685(3) 0.2770(3) 0.0441(12) Uani 1 1 d . . .
H2 H 0.0092 0.3822 0.2461 0.053 Uiso 1 1 d R . .
N3 N 0.1823(3) 0.4345(3) 0.2061(2) 0.0410(9) Uani 1 1 d . . .
C4 C 0.2344(4) 0.4820(3) 0.2507(3) 0.0390(11) Uani 1 1 d . . .
C5 C 0.3461(4) 0.5292(3) 0.2176(3) 0.0421(12) Uani 1 1 d . . .
H5 H 0.3936 0.5342 0.1569 0.051 Uiso 1 1 d R . .
C6 C 0.4006(4) 0.5734(3) 0.2618(3) 0.0382(11) Uani 1 1 d . . .
C7 C 0.5004(4) 0.6443(3) 0.2139(3) 0.0365(11) Uani 1 1 d . . .
C8 C 0.5276(4) 0.6687(3) 0.2813(3) 0.0375(11) Uani 1 1 d . . .
C9 C 0.4456(4) 0.6109(3) 0.3729(3) 0.0413(12) Uani 1 1 d . . .
C10 C 0.4456(4) 0.6139(3) 0.4604(3) 0.0424(12) Uani 1 1 d . . .
H10 H 0.5128 0.6569 0.4494 0.051 Uiso 1 1 d R . .
C11 C 0.3786(4) 0.5747(3) 0.5564(3) 0.0403(12) Uani 1 1 d . . .
C12 C 0.4029(4) 0.6015(3) 0.6270(3) 0.0423(12) Uani 1 1 d . . .
C13 C 0.3198(4) 0.5496(3) 0.7129(3) 0.0419(12) Uani 1 1 d . . .
C14 C 0.2405(4) 0.4880(3) 0.7007(3) 0.0398(12) Uani 1 1 d . . .
C15 C 0.1416(5) 0.4253(3) 0.7765(3) 0.0468(13) Uani 1 1 d . . .
H15 H 0.1453 0.4182 0.8392 0.056 Uiso 1 1 d R . .
C16 C 0.0432(5) 0.3732(3) 0.7839(3) 0.0440(12) Uani 1 1 d . . .
C17 C -0.0558(4) 0.3310(3) 0.8710(3) 0.0448(12) Uani 1 1 d . . .
C18 C -0.1435(5) 0.2893(3) 0.8534(3) 0.0464(13) Uani 1 1 d . . .
C19 C -0.1047(5) 0.3034(3) 0.7535(3) 0.0433(12) Uani 1 1 d . . .
C20 C -0.1692(4) 0.2748(3) 0.7081(3) 0.0458(12) Uani 1 1 d . A .
H20 H -0.2453 0.2378 0.7471 0.055 Uiso 1 1 d R . .
C21 C -0.1349(4) 0.2940(3) 0.6083(3) 0.0439(12) Uani 1 1 d . . .
N22 N -0.1807(3) 0.2356(3) 0.5725(3) 0.0475(10) Uani 1 1 d . A .
C23 C -0.1198(4) 0.2719(3) 0.4731(3) 0.0473(12) Uani 1 1 d . . .
H23 H -0.1294 0.2428 0.4328 0.057 Uiso 1 1 d R A .
C24 C -0.0421(4) 0.3522(3) 0.4448(3) 0.0399(12) Uani 1 1 d . A .
C25 C 0.1436(4) 0.4632(3) 0.3379(3) 0.0415(12) Uani 1 1 d . . .
H25 H 0.1489 0.4921 0.3792 0.050 Uiso 1 1 d R . .
N26 N 0.3682(3) 0.5517(3) 0.3601(2) 0.0393(9) Uani 1 1 d . . .
H26 H 0.3033 0.5054 0.4105 0.047 Uiso 1 1 d R . .
N27 N 0.2778(3) 0.5064(3) 0.6044(2) 0.0393(9) Uani 1 1 d . . .
H27 H 0.2392 0.4782 0.5740 0.047 Uiso 1 1 d R . .
N28 N 0.0096(3) 0.3539(2) 0.7153(2) 0.0414(10) Uani 1 1 d . . .
H28 H 0.0588 0.3729 0.6504 0.050 Uiso 1 1 d R . .
C29 C -0.0550(4) 0.3666(3) 0.5294(3) 0.0454(12) Uani 1 1 d . A .
H29 H -0.0138 0.4195 0.5304 0.054 Uiso 1 1 d R . .
C30 C 0.3202(4) 0.3390(3) 0.1213(3) 0.0419(12) Uani 1 1 d . . .
C31 C 0.4395(5) 0.3519(3) 0.1161(3) 0.0480(13) Uani 1 1 d . . .
H31 H 0.4760 0.4154 0.0983 0.058 Uiso 1 1 d R . .
C32 C 0.5069(5) 0.2740(4) 0.1358(3) 0.0534(13) Uani 1 1 d . . .
H32 H 0.5891 0.2838 0.1333 0.064 Uiso 1 1 d R . .
C33 C 0.4557(5) 0.1821(4) 0.1600(3) 0.0570(14) Uani 1 1 d . . .
C34 C 0.3363(5) 0.1707(4) 0.1630(3) 0.0582(14) Uani 1 1 d . . .
H34 H 0.3007 0.1079 0.1777 0.070 Uiso 1 1 d R . .
C35 C 0.2686(5) 0.2487(4) 0.1446(3) 0.0490(13) Uani 1 1 d . . .
H35 H 0.1859 0.2393 0.1483 0.059 Uiso 1 1 d R . .
C36 C 0.5259(5) 0.0966(4) 0.1821(4) 0.0820(19) Uani 1 1 d . . .
H36A H 0.6033 0.1150 0.1842 0.123 Uiso 1 1 d R . .
H36B H 0.5338 0.0758 0.1328 0.123 Uiso 1 1 d R . .
H36C H 0.4854 0.0439 0.2451 0.123 Uiso 1 1 d R . .
C37 C 0.5651(4) 0.6886(3) 0.1065(3) 0.0482(12) Uani 1 1 d . . .
H37A H 0.5433 0.7528 0.0702 0.072 Uiso 1 1 d R . .
H37B H 0.5439 0.6466 0.0817 0.072 Uiso 1 1 d R . .
H37C H 0.6492 0.6928 0.0994 0.072 Uiso 1 1 d R . .
C38 C 0.6229(4) 0.7455(3) 0.2601(3) 0.0458(12) Uani 1 1 d . . .
H38A H 0.6815 0.7573 0.2011 0.055 Uiso 1 1 d R . .
H38B H 0.6611 0.7210 0.3128 0.055 Uiso 1 1 d R . .
C39 C 0.5776(5) 0.8417(3) 0.2469(4) 0.0705(16) Uani 1 1 d . . .
H39 H 0.5409 0.8673 0.1933 0.106 Uiso 1 1 d R . .
H39B H 0.6424 0.8880 0.2336 0.106 Uiso 1 1 d R . .
H39C H 0.5203 0.8303 0.3064 0.106 Uiso 1 1 d R . .
C40 C 0.5014(4) 0.6755(3) 0.6069(3) 0.0516(13) Uani 1 1 d . . .
H40A H 0.5683 0.6742 0.5590 0.062 Uiso 1 1 d R . .
H40B H 0.5258 0.6574 0.6660 0.062 Uiso 1 1 d R . .
C41 C 0.4685(6) 0.7787(4) 0.5704(5) 0.093(2) Uani 1 1 d . . .
H41A H 0.4512 0.7992 0.5082 0.139 Uiso 1 1 d R . .
H41B H 0.5333 0.8221 0.5626 0.139 Uiso 1 1 d R . .
H41C H 0.3997 0.7805 0.6165 0.139 Uiso 1 1 d R . .
C42 C 0.3077(4) 0.5546(4) 0.8078(3) 0.0526(13) Uani 1 1 d . . .
H42B H 0.3828 0.5800 0.8073 0.063 Uiso 1 1 d R . .
H42C H 0.2869 0.4898 0.8625 0.063 Uiso 1 1 d R . .
C43 C 0.2152(5) 0.6202(4) 0.8215(4) 0.0709(17) Uani 1 1 d . . .
H43A H 0.2308 0.6826 0.7634 0.106 Uiso 1 1 d R . .
H43B H 0.2206 0.6292 0.8765 0.106 Uiso 1 1 d R . .
H43C H 0.1369 0.5908 0.8337 0.106 Uiso 1 1 d R . .
C44 C -0.0599(4) 0.3324(4) 0.9659(3) 0.0549(14) Uani 1 1 d . . .
H44D H -0.1412 0.3315 0.9976 0.066 Uiso 1 1 d R . .
H44E H -0.0172 0.3924 0.9517 0.066 Uiso 1 1 d R . .
C45 C -0.0101(5) 0.2448(4) 1.0367(4) 0.0753(17) Uani 1 1 d . . .
H45A H -0.0412 0.1838 1.0440 0.113 Uiso 1 1 d R . .
H45B H -0.0312 0.2442 1.0993 0.113 Uiso 1 1 d R . .
H45C H 0.0748 0.2536 1.0128 0.113 Uiso 1 1 d R . .
C46 C -0.2631(4) 0.2391(3) 0.9213(3) 0.0615(15) Uani 1 1 d . . .
H46A H -0.2573 0.1720 0.9651 0.092 Uiso 1 1 d R . .
H46B H -0.3164 0.2414 0.8826 0.092 Uiso 1 1 d R . .
H46C H -0.2926 0.2725 0.9588 0.092 Uiso 1 1 d R . .
C47 C -0.0797(6) 0.0668(6) 0.6499(6) 0.057(5) Uani 0.60 1 d PDU A 1
C48 C 0.0200(7) 0.1198(4) 0.6449(5) 0.062(3) Uani 0.60 1 d PDU A 1
H48 H 0.0141 0.1839 0.6396 0.075 Uiso 0.60 1 d PR A 1
C49 C 0.1277(6) 0.0816(5) 0.6481(5) 0.058(2) Uani 0.60 1 d PDU A 1
H49 H 0.1953 0.1183 0.6460 0.069 Uiso 0.60 1 d PR A 1
C50 C 0.1377(6) -0.0100(5) 0.6540(6) 0.064(4) Uani 0.60 1 d PDU A 1
C51 C 0.0393(7) -0.0661(5) 0.6648(6) 0.069(3) Uani 0.60 1 d PDU A 1
H51 H 0.0440 -0.1327 0.6770 0.083 Uiso 0.60 1 d PR A 1
C52 C -0.0676(6) -0.0264(6) 0.6581(7) 0.090(3) Uani 0.60 1 d PDU A 1
H52 H -0.1340 -0.0633 0.6587 0.109 Uiso 0.60 1 d PR A 1
C53 C 0.2577(11) -0.0512(12) 0.6585(12) 0.129(4) Uani 0.60 1 d PDU A 1
H53A H 0.2444 -0.1190 0.6752 0.194 Uiso 0.60 1 d PR A 1
H53B H 0.2863 -0.0461 0.7083 0.194 Uiso 0.60 1 d PR A 1
H53C H 0.3156 -0.0172 0.5963 0.194 Uiso 0.60 1 d PR A 1
C47A C -0.0947(8) 0.0618(8) 0.6413(8) 0.054(8) Uani 0.40 1 d PDU A 2
C48A C -0.0303(12) 0.0654(8) 0.7020(7) 0.088(5) Uani 0.40 1 d PDU A 2
H48A H -0.0591 0.0950 0.7433 0.106 Uiso 0.40 1 d PR A 2
C49A C 0.0769(11) 0.0250(9) 0.7034(8) 0.109(6) Uani 0.40 1 d PDU A 2
H49A H 0.1228 0.0272 0.7455 0.131 Uiso 0.40 1 d PR A 2
C50A C 0.1165(9) -0.0187(11) 0.6442(11) 0.138(13) Uani 0.40 1 d PDU A 2
C51A C 0.0501(9) -0.0208(7) 0.5833(8) 0.058(3) Uani 0.40 1 d PDU A 2
H51A H 0.0789 -0.0494 0.5411 0.069 Uiso 0.40 1 d PR A 2
C52A C -0.0565(8) 0.0191(7) 0.5820(7) 0.053(3) Uani 0.40 1 d PDU A 2
H52A H -0.1024 0.0175 0.5397 0.064 Uiso 0.40 1 d PR A 2
C53A C 0.2356(13) -0.0615(16) 0.6470(19) 0.129(4) Uani 0.40 1 d PDU A 2
H53D H 0.2584 -0.0767 0.5935 0.194 Uiso 0.40 1 d PR A 2
H53E H 0.2324 -0.1192 0.7078 0.194 Uiso 0.40 1 d PR A 2
H53F H 0.2929 -0.0115 0.6377 0.194 Uiso 0.40 1 d PR A 2
C54 C 0.1769(5) 0.2360(4) 0.3718(4) 0.0703(16) Uani 1 1 d . . .
H54A H 0.2494 0.2796 0.3381 0.105 Uiso 1 1 d R . .
H54B H 0.1924 0.1715 0.3813 0.105 Uiso 1 1 d R . .
H54C H 0.1456 0.2337 0.4345 0.105 Uiso 1 1 d R . .

loop_
_atom_site_aniso_label
_atom_site_aniso_U_11
_atom_site_aniso_U_22
_atom_site_aniso_U_33
_atom_site_aniso_U_23
_atom_site_aniso_U_13
_atom_site_aniso_U_12
Cl1 0.0581(8) 0.0528(7) 0.0372(7) -0.0262(6) -0.0120(6) 0.0125(6)
S1 0.0594(9) 0.0525(8) 0.0316(7) -0.0237(6) -0.0127(6) 0.0068(7)
S2 0.0730(11) 0.0567(9) 0.0525(9) -0.0285(7) 0.0029(8) -0.0110(8)
O1 0.074(3) 0.055(2) 0.055(2) -0.0336(18) -0.0109(19) 0.0010(19)
O2 0.062(2) 0.0484(19) 0.0304(17) -0.0185(16) -0.0060(16) -0.0026(17)
O3 0.067(2) 0.063(2) 0.0405(19) -0.0279(17) -0.0224(17) 0.0067(18)
O4 0.068(2) 0.062(2) 0.058(2) -0.0293(19) 0.0130(19) -0.0118(19)
O5 0.089(3) 0.080(3) 0.077(3) -0.045(2) -0.007(2) -0.023(2)
C1 0.040(3) 0.043(3) 0.030(3) -0.015(2) -0.015(2) 0.011(3)
C2 0.047(3) 0.049(3) 0.039(3) -0.022(2) -0.014(2) 0.006(3)
N3 0.049(3) 0.051(2) 0.030(2) -0.0235(19) -0.0131(19) 0.004(2)
C4 0.051(3) 0.039(3) 0.031(3) -0.018(2) -0.013(2) 0.009(2)
C5 0.052(3) 0.048(3) 0.026(3) -0.018(2) -0.005(2) 0.005(3)
C6 0.052(3) 0.041(3) 0.029(3) -0.022(2) -0.014(2) 0.017(3)
C7 0.042(3) 0.035(3) 0.033(3) -0.017(2) -0.008(2) 0.006(2)
C8 0.044(3) 0.042(3) 0.032(3) -0.022(2) -0.012(2) 0.011(2)
C9 0.048(3) 0.047(3) 0.041(3) -0.028(3) -0.017(2) 0.020(3)
C10 0.051(3) 0.043(3) 0.044(3) -0.028(2) -0.018(2) 0.014(2)
C11 0.051(3) 0.041(3) 0.035(3) -0.023(2) -0.009(2) 0.015(3)
C12 0.049(3) 0.045(3) 0.036(3) -0.022(2) -0.011(2) 0.014(3)
C13 0.048(3) 0.047(3) 0.043(3) -0.028(3) -0.018(3) 0.018(3)
C14 0.042(3) 0.048(3) 0.036(3) -0.024(2) -0.013(2) 0.020(3)
C15 0.058(4) 0.056(3) 0.031(3) -0.024(3) -0.012(3) 0.018(3)
C16 0.056(4) 0.042(3) 0.031(3) -0.016(2) -0.010(3) 0.013(3)
C17 0.053(3) 0.046(3) 0.034(3) -0.019(2) -0.007(3) 0.012(3)
C18 0.057(4) 0.044(3) 0.030(3) -0.014(2) -0.003(3) 0.011(3)
C19 0.051(4) 0.041(3) 0.037(3) -0.018(2) -0.010(3) 0.010(3)
C20 0.051(3) 0.042(3) 0.038(3) -0.019(2) -0.001(2) 0.004(2)
C21 0.048(3) 0.044(3) 0.040(3) -0.020(3) -0.015(3) 0.013(3)
N22 0.051(3) 0.053(2) 0.040(2) -0.025(2) -0.009(2) 0.003(2)
C23 0.050(3) 0.054(3) 0.043(3) -0.026(3) -0.014(2) 0.009(3)
C24 0.035(3) 0.044(3) 0.042(3) -0.020(2) -0.011(2) 0.012(2)
C25 0.055(3) 0.047(3) 0.028(3) -0.020(2) -0.014(2) 0.014(3)
N26 0.048(2) 0.045(2) 0.027(2) -0.0204(18) -0.0076(18) 0.0077(19)
N27 0.048(3) 0.051(2) 0.030(2) -0.0258(19) -0.0148(19) 0.012(2)
N28 0.051(3) 0.046(2) 0.027(2) -0.0195(18) -0.0060(19) 0.007(2)
C29 0.051(3) 0.051(3) 0.039(3) -0.025(3) -0.012(3) 0.009(3)
C30 0.052(4) 0.046(3) 0.029(3) -0.019(2) -0.010(2) -0.001(3)
C31 0.066(4) 0.048(3) 0.035(3) -0.025(2) -0.009(3) -0.001(3)
C32 0.056(4) 0.059(4) 0.050(3) -0.031(3) -0.012(3) 0.014(3)
C33 0.066(4) 0.053(4) 0.044(3) -0.023(3) 0.000(3) 0.008(3)
C34 0.074(4) 0.046(3) 0.048(3) -0.021(3) -0.006(3) 0.000(3)
C35 0.050(3) 0.054(3) 0.045(3) -0.026(3) -0.010(2) 0.001(3)
C36 0.083(4) 0.052(3) 0.090(5) -0.025(3) -0.005(3) 0.021(3)
C37 0.052(3) 0.057(3) 0.038(3) -0.025(2) -0.009(2) -0.001(3)
C38 0.059(3) 0.045(3) 0.036(3) -0.020(2) -0.015(2) 0.009(3)
C39 0.082(4) 0.045(3) 0.082(4) -0.032(3) -0.012(3) 0.002(3)
C40 0.065(4) 0.058(3) 0.045(3) -0.034(3) -0.016(3) 0.010(3)
C41 0.105(5) 0.063(4) 0.116(5) -0.050(4) -0.022(4) 0.012(4)
C42 0.063(3) 0.067(3) 0.040(3) -0.036(3) -0.013(2) 0.015(3)
C43 0.089(4) 0.099(4) 0.057(3) -0.059(3) -0.031(3) 0.036(4)
C44 0.060(4) 0.069(3) 0.038(3) -0.031(3) -0.003(2) 0.011(3)
C45 0.099(5) 0.084(4) 0.056(4) -0.039(3) -0.031(3) 0.020(4)
C46 0.070(4) 0.060(3) 0.043(3) -0.021(3) -0.003(3) 0.005(3)
C47 0.067(7) 0.047(6) 0.062(7) -0.034(4) -0.010(4) 0.010(4)
C48 0.066(5) 0.052(4) 0.073(4) -0.031(3) -0.021(4) 0.019(4)
C49 0.063(4) 0.047(4) 0.067(4) -0.027(3) -0.023(3) 0.008(3)
C50 0.067(5) 0.063(5) 0.069(5) -0.041(4) -0.009(4) 0.033(4)
C51 0.071(5) 0.053(4) 0.088(5) -0.040(4) -0.012(4) 0.008(4)
C52 0.090(5) 0.083(5) 0.102(5) -0.048(4) -0.020(4) 0.005(4)
C53 0.132(5) 0.125(5) 0.137(5) -0.069(3) -0.035(3) 0.031(4)
C47A 0.064(9) 0.049(9) 0.053(8) -0.028(5) -0.012(5) 0.011(5)
C48A 0.097(7) 0.093(7) 0.085(7) -0.048(5) -0.028(5) 0.016(5)
C49A 0.109(8) 0.118(8) 0.106(7) -0.054(5) -0.036(5) 0.028(5)
C50A 0.139(14) 0.137(13) 0.141(13) -0.071(8) -0.032(6) 0.025(5)
C51A 0.068(6) 0.055(5) 0.053(5) -0.031(4) -0.009(4) 0.011(4)
C52A 0.067(5) 0.055(5) 0.041(5) -0.027(4) -0.010(4) 0.004(4)
C53A 0.132(5) 0.125(5) 0.137(5) -0.069(3) -0.035(3) 0.031(4)
C54 0.089(5) 0.059(4) 0.066(4) -0.030(3) -0.025(3) 0.014(3)

loop_
_atom_type_symbol
_atom_type_description
_atom_type_scat_dispersion_real
_atom_type_scat_dispersion_imag
_atom_type_scat_source
C C 0.0033 0.0016 'International Tables Vol C Tables 4.2.6.8 and 6.1.1.4'
H H 0.0000 0.0000 'International Tables Vol C Tables 4.2.6.8 and 6.1.1.4'
N N 0.0061 0.0033 'International Tables Vol C Tables 4.2.6.8 and 6.1.1.4'
O O 0.0106 0.0060 'International Tables Vol C Tables 4.2.6.8 and 6.1.1.4'
S S 0.1246 0.1234 'International Tables Vol C Tables 4.2.6.8 and 6.1.1.4'
Cl Cl 0.1484 0.1585 'International Tables Vol C Tables 4.2.6.8 and 6.1.1.4'

loop_
_geom_angle_atom_site_label_1
_geom_angle_atom_site_label_2
_geom_angle_atom_site_label_3
_geom_angle
O2 S1 O3 120.18(18)
O2 S1 N3 106.96(18)
O3 S1 N3 105.64(19)
O2 S1 C30 108.9(2)
O3 S1 C30 107.9(2)
N3 S1 C30 106.45(18)
O5 S2 O4 120.2(2)
O5 S2 N22 106.2(2)
O4 S2 N22 107.0(2)
O5 S2 C47A 104.1(5)
O4 S2 C47A 112.0(4)
N22 S2 C47A 106.5(4)
O5 S2 C47 111.9(3)
O4 S2 C47 107.4(3)
N22 S2 C47 102.6(3)
C2 O1 C54 114.0(4)
C25 C1 C24 126.0(4)
C25 C1 C2 109.7(4)
C24 C1 C2 122.5(4)
O1 C2 N3 113.0(3)
O1 C2 C1 113.5(3)
N3 C2 C1 101.6(4)
O1 C2 H2 109.5
N3 C2 H2 109.4
C1 C2 H2 109.5
C4 N3 C2 110.0(3)
C4 N3 S1 129.0(3)
C2 N3 S1 120.6(3)
C5 C4 C25 129.4(4)
C5 C4 N3 126.4(4)
C25 C4 N3 104.2(4)
C4 C5 C6 127.5(4)
C4 C5 H5 116.6
C6 C5 H5 116.0
N26 C6 C7 108.0(4)
N26 C6 C5 126.4(4)
C7 C6 C5 125.5(4)
C8 C7 C6 108.5(4)
C8 C7 C37 125.6(4)
C6 C7 C37 125.8(4)
C7 C8 C9 107.5(4)
C7 C8 C38 126.3(4)
C9 C8 C38 126.2(4)
N26 C9 C10 127.6(4)
N26 C9 C8 108.1(4)
C10 C9 C8 124.3(4)
C11 C10 C9 139.5(5)
C11 C10 H10 110.5
C9 C10 H10 110.1
C10 C11 N27 129.5(4)
C10 C11 C12 123.7(5)
N27 C11 C12 106.8(4)
C13 C12 C11 107.9(4)
C13 C12 C40 126.6(4)
C11 C12 C40 125.6(4)
C12 C13 C14 108.9(4)
C12 C13 C42 127.0(4)
C14 C13 C42 124.0(4)
N27 C14 C15 129.7(4)
N27 C14 C13 106.8(4)
C15 C14 C13 123.4(4)
C16 C15 C14 137.0(4)
C16 C15 H15 111.8
C14 C15 H15 111.2
C15 C16 N28 131.0(4)
C15 C16 C17 123.1(4)
N28 C16 C17 105.8(4)
C18 C17 C16 109.1(4)
C18 C17 C44 125.6(4)
C16 C17 C44 125.3(5)
C17 C18 C19 108.5(4)
C17 C18 C46 127.9(4)
C19 C18 C46 123.6(5)
C20 C19 N28 128.3(4)
C20 C19 C18 126.0(5)
N28 C19 C18 105.7(4)
C19 C20 C21 126.3(5)
C19 C20 H20 116.8
C21 C20 H20 116.9
C29 C21 C20 129.6(5)
C29 C21 N22 106.4(4)
C20 C21 N22 124.0(4)
C23 N22 C21 107.8(4)
C23 N22 S2 117.0(3)
C21 N22 S2 124.3(3)
C24 C23 N22 109.2(4)
C24 C23 H23 126.0
N22 C23 H23 124.7
C23 C24 C29 106.6(4)
C23 C24 C1 127.0(4)
C29 C24 C1 125.4(4)
C1 C25 C4 112.5(4)
C1 C25 H25 124.0
C4 C25 H25 123.5
C6 N26 C9 107.9(4)
C6 N26 H26 126.4
C9 N26 H26 125.7
C14 N27 C11 109.5(4)
C14 N27 H27 125.5
C11 N27 H27 124.9
C16 N28 C19 110.9(4)
C16 N28 H28 124.1
C19 N28 H28 125.0
C21 C29 C24 109.8(4)
C21 C29 H29 125.1
C24 C29 H29 125.0
C35 C30 C31 119.8(4)
C35 C30 S1 119.9(4)
C31 C30 S1 120.4(4)
C30 C31 C32 120.6(5)
C30 C31 H31 119.7
C32 C31 H31 119.7
C31 C32 C33 120.3(5)
C31 C32 H32 119.6
C33 C32 H32 120.2
C32 C33 C34 118.5(5)
C32 C33 C36 121.5(5)
C34 C33 C36 120.0(5)
C35 C34 C33 121.0(5)
C35 C34 H34 119.9
C33 C34 H34 119.1
C30 C35 C34 119.9(5)
C30 C35 H35 120.2
C34 C35 H35 119.9
C33 C36 H36A 109.3
C33 C36 H36B 110.6
H36A C36 H36B 109.5
C33 C36 H36C 108.5
H36A C36 H36C 109.5
H36B C36 H36C 109.5
C7 C37 H37A 110.9
C7 C37 H37B 108.0
H37A C37 H37B 109.5
C7 C37 H37C 109.5
H37A C37 H37C 109.5
H37B C37 H37C 109.5
C8 C38 C39 113.5(4)
C8 C38 H38A 108.8
C39 C38 H38A 108.5
C8 C38 H38B 108.8
C39 C38 H38B 109.5
H38A C38 H38B 107.7
C38 C39 H39 109.9
C38 C39 H39B 109.8
H39 C39 H39B 109.5
C38 C39 H39C 108.7
H39 C39 H39C 109.5
H39B C39 H39C 109.5
C12 C40 C41 114.0(4)
C12 C40 H40A 108.7
C41 C40 H40A 109.0
C12 C40 H40B 109.1
C41 C40 H40B 108.3
H40A C40 H40B 107.5
C40 C41 H41A 108.5
C40 C41 H41B 110.1
H41A C41 H41B 109.5
C40 C41 H41C 109.8
H41A C41 H41C 109.5
H41B C41 H41C 109.5
C13 C42 C43 112.4(4)
C13 C42 H42B 109.0
C43 C42 H42B 108.4
C13 C42 H42C 109.7
C43 C42 H42C 109.5
H42B C42 H42C 107.7
C42 C43 H43A 109.4
C42 C43 H43B 108.6
H43A C43 H43B 109.5
C42 C43 H43C 110.4
H43A C43 H43C 109.5
H43B C43 H43C 109.5
C17 C44 C45 113.1(4)
C17 C44 H44D 108.4
C45 C44 H44D 108.2
C17 C44 H44E 109.2
C45 C44 H44E 110.0
H44D C44 H44E 107.7
C44 C45 H45A 112.4
C44 C45 H45B 107.3
H45A C45 H45B 109.5
C44 C45 H45C 108.7
H45A C45 H45C 109.5
H45B C45 H45C 109.5
C18 C46 H46A 110.3
C18 C46 H46B 108.7
H46A C46 H46B 109.5
C18 C46 H46C 109.4
H46A C46 H46C 109.5
H46B C46 H46C 109.5
C48 C47 C52 117.8(4)
C48 C47 S2 123.9(5)
C52 C47 S2 118.2(6)
C49 C48 C47 121.4(4)
C49 C48 H48 119.0
C47 C48 H48 119.6
C49 C48 H48A 113.9
C50 C49 C48 119.6(4)
C50 C49 H49 119.8
C48 C49 H49 120.6
C51 C50 C49 120.1(4)
C51 C50 C53 121.0(9)
C49 C50 C53 118.6(9)
C50 C51 C52 120.0(4)
C50 C51 H51 120.3
C52 C51 H51 119.8
C51 C52 C47 120.8(4)
C51 C52 H52 119.8
C47 C52 H52 119.4
C50 C53 H53A 107.0
C50 C53 H53B 110.1
H53A C53 H53B 109.5
C50 C53 H53C 111.2
H53A C53 H53C 109.5
H53B C53 H53C 109.5
H53D C53 H53F 106.7
C48A C47A C52A 121.8(4)
C48A C47A S2 118.0(8)
C52A C47A S2 120.2(8)
C47A C48A C49A 119.2(4)
C47A C48A H48A 120.3
C49A C48A H48A 120.5
C50A C49A C48A 119.8(4)
C50A C49A H49A 120.2
C48A C49A H49A 119.9
C51A C50A C49A 119.8(4)
C51A C50A C53A 121.9(15)
C49A C50A C53A 118.3(16)
C50A C51A C52A 120.5(4)
C50A C51A H51A 119.6
C52A C51A H51A 119.9
C47A C52A C51A 119.0(4)
C47A C52A H52A 120.8
C51A C52A H52A 120.2
C50A C53A H53A 126.1
C50A C53A H53C 119.9
C50A C53A H53D 108.4
C50A C53A H53E 112.9
H53D C53A H53E 109.5
C50A C53A H53F 107.1
H53D C53A H53F 109.5
H53E C53A H53F 109.5
O1 C54 H54A 111.1
O1 C54 H54B 107.1
H54A C54 H54B 109.5
O1 C54 H54C 110.1
H54A C54 H54C 109.5
H54B C54 H54C 109.5

loop_
_geom_bond_atom_site_label_1
_geom_bond_atom_site_label_2
_geom_bond_distance
S1 O2 1.429(3)
S1 O3 1.429(3)
S1 N3 1.632(3)
S1 C30 1.752(5)
S2 O5 1.416(4)
S2 O4 1.421(3)
S2 N22 1.671(4)
S2 C47A 1.677(7)
S2 C47 1.814(6)
O1 C2 1.427(5)
O1 C54 1.467(6)
C1 C25 1.344(6)
C1 C24 1.444(6)
C1 C2 1.503(6)
C2 N3 1.487(5)
C2 H2 0.9600
N3 C4 1.447(5)
C4 C5 1.359(6)
C4 C25 1.438(6)
C5 C6 1.420(6)
C5 H5 0.9600
C6 N26 1.391(5)
C6 C7 1.405(6)
C7 C8 1.386(6)
C7 C37 1.507(6)
C8 C9 1.411(6)
C8 C38 1.494(6)
C9 N26 1.400(5)
C9 C10 1.410(6)
C10 C11 1.378(6)
C10 H10 0.9600
C11 N27 1.392(5)
C11 C12 1.443(6)
C12 C13 1.352(6)
C12 C40 1.498(6)
C13 C14 1.438(6)
C13 C42 1.515(6)
C14 N27 1.377(5)
C14 C15 1.419(6)
C15 C16 1.358(6)
C15 H15 0.9600
C16 N28 1.389(5)
C16 C17 1.449(6)
C17 C18 1.359(6)
C17 C44 1.504(6)
C18 C19 1.454(6)
C18 C46 1.500(6)
C19 C20 1.353(6)
C19 N28 1.398(6)
C20 C21 1.424(6)
C20 H20 0.9600
C21 C29 1.370(6)
C21 N22 1.428(5)
N22 C23 1.405(5)
C23 C24 1.370(6)
C23 H23 0.9601
C24 C29 1.432(6)
C25 H25 0.9599
N26 H26 0.9600
N27 H27 0.9600
N28 H28 0.9600
C29 H29 0.9601
C30 C35 1.372(6)
C30 C31 1.383(6)
C31 C32 1.386(6)
C31 H31 0.9600
C32 C33 1.389(7)
C32 H32 0.9600
C33 C34 1.391(7)
C33 C36 1.494(7)
C34 C35 1.391(6)
C34 H34 0.9601
C35 H35 0.9600
C36 H36A 0.9601
C36 H36B 0.9599
C36 H36C 0.9600
C37 H37A 0.9600
C37 H37B 0.9598
C37 H37C 0.9601
C38 C39 1.513(6)
C38 H38A 0.9599
C38 H38B 0.9601
C39 H39 0.9599
C39 H39B 0.9600
C39 H39C 0.9600
C40 C41 1.509(6)
C40 H40A 0.9602
C40 H40B 0.9597
C41 H41A 0.9600
C41 H41B 0.9601
C41 H41C 0.9599
C42 C43 1.522(6)
C42 H42B 0.9599
C42 H42C 0.9600
C43 H43A 0.9600
C43 H43B 0.9601
C43 H43C 0.9599
C44 C45 1.526(6)
C44 H44D 0.9600
C44 H44E 0.9600
C45 H45A 0.9601
C45 H45B 0.9599
C45 H45C 0.9601
C46 H46A 0.9600
C46 H46B 0.9600
C46 H46C 0.9601
C47 C48 1.392(7)
C47 C52 1.396(6)
C48 C49 1.385(7)
C48 H48 0.9602
C49 C50 1.383(6)
C49 H49 0.9601
C50 C51 1.372(7)
C50 C53 1.536(9)
C51 C52 1.390(7)
C51 H51 0.9600
C52 H52 0.9600
C53 H53A 0.9601
C53 H53B 0.9600
C53 H53C 0.9601
C47A C48A 1.372(7)
C47A C52A 1.374(7)
C48A C49A 1.393(8)
C48A H48A 0.9601
C49A C50A 1.388(7)
C49A H49A 0.9601
C50A C51A 1.383(7)
C50A C53A 1.534(10)
C51A C52A 1.384(7)
C51A H51A 0.9601
C52A H52A 0.9599
C53A H53D 0.9600
C53A H53E 0.9599
C53A H53F 0.9600
C54 H54A 0.9599
C54 H54B 0.9600
C54 H54C 0.9599

loop_
_geom_hbond_atom_site_label_D
_geom_hbond_atom_site_label_H
_geom_hbond_atom_site_label_A
_geom_hbond_distance_DH
_geom_hbond_distance_HA
_geom_hbond_distance_DA
_geom_hbond_angle_DHA
N28 H28 Cl1 0.96 2.35 3.221(4) 150.6
N27 H27 Cl1 0.96 2.24 3.084(4) 146.1
N28 H28 Cl1 0.96 2.35 3.221(4) 150.6

loop_
_geom_torsion_atom_site_label_1
_geom_torsion_atom_site_label_2
_geom_torsion_atom_site_label_3
_geom_torsion_atom_site_label_4
_geom_torsion
C54 O1 C2 N3 64.0(5)
C54 O1 C2 C1 -51.1(5)
C25 C1 C2 O1 112.3(4)
C24 C1 C2 O1 -53.1(5)
C25 C1 C2 N3 -9.3(4)
C24 C1 C2 N3 -174.8(4)
O1 C2 N3 C4 -108.2(4)
C1 C2 N3 C4 13.8(4)
O1 C2 N3 S1 65.5(4)
C1 C2 N3 S1 -172.5(3)
O2 S1 N3 C4 -26.9(4)
O3 S1 N3 C4 -156.0(3)
C30 S1 N3 C4 89.4(4)
O2 S1 N3 C2 160.7(3)
O3 S1 N3 C2 31.6(3)
C30 S1 N3 C2 -83.0(4)
C2 N3 C4 C5 164.3(4)
S1 N3 C4 C5 -8.8(6)
C2 N3 C4 C25 -13.2(4)
S1 N3 C4 C25 173.8(3)
C25 C4 C5 C6 -0.9(7)
N3 C4 C5 C6 -177.7(4)
C4 C5 C6 N26 22.1(7)
C4 C5 C6 C7 -160.6(4)
N26 C6 C7 C8 -1.8(4)
C5 C6 C7 C8 -179.5(4)
N26 C6 C7 C37 179.8(4)
C5 C6 C7 C37 2.2(7)
C6 C7 C8 C9 1.3(4)
C37 C7 C8 C9 179.7(4)
C6 C7 C8 C38 -176.2(4)
C37 C7 C8 C38 2.2(7)
C7 C8 C9 N26 -0.4(4)
C38 C8 C9 N26 177.2(4)
C7 C8 C9 C10 179.1(4)
C38 C8 C9 C10 -3.3(6)
N26 C9 C10 C11 -5.6(8)
C8 C9 C10 C11 175.0(5)
C9 C10 C11 N27 3.7(8)
C9 C10 C11 C12 -175.2(5)
C10 C11 C12 C13 179.6(4)
N27 C11 C12 C13 0.6(4)
C10 C11 C12 C40 1.0(7)
N27 C11 C12 C40 -178.1(4)
C11 C12 C13 C14 0.3(5)
C40 C12 C13 C14 179.0(4)
C11 C12 C13 C42 -178.8(4)
C40 C12 C13 C42 -0.1(7)
C12 C13 C14 N27 -1.1(4)
C42 C13 C14 N27 178.0(4)
C12 C13 C14 C15 -178.8(4)
C42 C13 C14 C15 0.3(6)
N27 C14 C15 C16 -10.7(8)
C13 C14 C15 C16 166.5(5)
C14 C15 C16 N28 8.5(9)
C14 C15 C16 C17 -166.7(5)
C15 C16 C17 C18 175.9(4)
N28 C16 C17 C18 -0.3(5)
C15 C16 C17 C44 -4.6(7)
N28 C16 C17 C44 179.2(4)
C16 C17 C18 C19 -0.3(5)
C44 C17 C18 C19 -179.7(4)
C16 C17 C18 C46 -178.5(4)
C44 C17 C18 C46 2.1(7)
C17 C18 C19 C20 -177.8(4)
C46 C18 C19 C20 0.5(7)
C17 C18 C19 N28 0.7(5)
C46 C18 C19 N28 179.0(4)
N28 C19 C20 C21 -2.6(7)
C18 C19 C20 C21 175.6(4)
C19 C20 C21 C29 -23.2(7)
C19 C20 C21 N22 156.0(4)
C29 C21 N22 C23 4.0(4)
C20 C21 N22 C23 -175.3(4)
C29 C21 N22 S2 146.6(3)
C20 C21 N22 S2 -32.8(6)
O5 S2 N22 C23 -46.6(4)
O4 S2 N22 C23 -176.1(3)
C47A S2 N22 C23 64.0(5)
C47 S2 N22 C23 71.0(4)
O5 S2 N22 C21 173.9(4)
O4 S2 N22 C21 44.4(4)
C47A S2 N22 C21 -75.6(6)
C47 S2 N22 C21 -68.5(5)
C21 N22 C23 C24 -2.5(5)
S2 N22 C23 C24 -148.2(3)
N22 C23 C24 C29 0.0(5)
N22 C23 C24 C1 168.9(4)
C25 C1 C24 C23 -162.5(4)
C2 C1 C24 C23 0.5(7)
C25 C1 C24 C29 4.4(7)
C2 C1 C24 C29 167.4(4)
C24 C1 C25 C4 166.5(4)
C2 C1 C25 C4 1.6(5)
C5 C4 C25 C1 -170.2(4)
N3 C4 C25 C1 7.1(5)
C7 C6 N26 C9 1.6(4)
C5 C6 N26 C9 179.2(4)
C10 C9 N26 C6 179.8(4)
C8 C9 N26 C6 -0.7(4)
C15 C14 N27 C11 179.0(4)
C13 C14 N27 C11 1.5(4)
C10 C11 N27 C14 179.7(4)
C12 C11 N27 C14 -1.3(4)
C15 C16 N28 C19 -175.0(4)
C17 C16 N28 C19 0.8(4)
C20 C19 N28 C16 177.6(4)
C18 C19 N28 C16 -0.9(4)
C20 C21 C29 C24 175.2(4)
N22 C21 C29 C24 -4.1(5)
C23 C24 C29 C21 2.6(5)
C1 C24 C29 C21 -166.5(4)
O2 S1 C30 C35 -154.5(3)
O3 S1 C30 C35 -22.5(4)
N3 S1 C30 C35 90.5(4)
O2 S1 C30 C31 26.3(4)
O3 S1 C30 C31 158.3(3)
N3 S1 C30 C31 -88.7(4)
C35 C30 C31 C32 -1.2(6)
S1 C30 C31 C32 178.0(3)
C30 C31 C32 C33 0.8(7)
C31 C32 C33 C34 0.5(7)
C31 C32 C33 C36 -179.7(4)
C32 C33 C34 C35 -1.5(7)
C36 C33 C34 C35 178.7(4)
C31 C30 C35 C34 0.3(6)
S1 C30 C35 C34 -178.9(3)
C33 C34 C35 C30 1.1(7)
C7 C8 C38 C39 98.4(5)
C9 C8 C38 C39 -78.7(5)
C13 C12 C40 C41 -89.6(6)
C11 C12 C40 C41 88.8(5)
C12 C13 C42 C43 98.2(5)
C14 C13 C42 C43 -80.8(5)
C18 C17 C44 C45 90.7(6)
C16 C17 C44 C45 -88.7(6)
O5 S2 C47 C48 138.5(5)
O4 S2 C47 C48 -87.5(5)
N22 S2 C47 C48 25.1(6)
C47A S2 C47 C48 146(4)
O5 S2 C47 C52 -37.1(7)
O4 S2 C47 C52 96.9(6)
N22 S2 C47 C52 -150.5(6)
C47A S2 C47 C52 -29(4)
C52 C47 C48 C49 -0.2(5)
S2 C47 C48 C49 -175.8(6)
C47 C48 C49 C50 1.6(5)
C48 C49 C50 C51 -5.3(9)
C48 C49 C50 C53 -179.4(6)
C49 C50 C51 C52 7.6(12)
C53 C50 C51 C52 -178.5(9)
C50 C51 C52 C47 -6.2(12)
C48 C47 C52 C51 2.4(10)
S2 C47 C52 C51 178.3(7)
O5 S2 C47A C48A -172.8(6)
O4 S2 C47A C48A -41.5(7)
N22 S2 C47A C48A 75.2(6)
C47 S2 C47A C48A 15(4)
O5 S2 C47A C52A 9.3(9)
O4 S2 C47A C52A 140.6(7)
N22 S2 C47A C52A -102.7(8)
C47 S2 C47A C52A -163(4)
C52A C47A C48A C49A 0.1(5)
S2 C47A C48A C49A -177.7(8)
C47A C48A C49A C50A -0.4(6)
C48A C49A C50A C51A 0.9(13)
C48A C49A C50A C53A 179.4(7)
C49A C50A C51A C52A -1.1(15)
C53A C50A C51A C52A -179.5(10)
C48A C47A C52A C51A -0.3(11)
S2 C47A C52A C51A 177.5(8)
C50A C51A C52A C47A 0.8(14)
